data_4102425
loop_
_publ_author_name
'Radu Custelcean'
'Aurelien Bock'
'Bruce A. Moyer'

_publ_contact_author_email custelceanr@ornl.gov
_publ_contact_author_name 'Radu Custelcean'
_publ_section_title
;
 Selectivity Principles in Anion Separation by Crystallization of
 Hydrogen-Bonding Capsules
;
_journal_name_full 'Journal of the American Chemical Society'
_journal_page_first 7177
_journal_page_last 7185
_journal_paper_doi 10.1021/ja101354r
_journal_volume 132
_journal_year 2010
_chemical_formula_sum 'C24 H34 N10 O16.5 S2'
_chemical_formula_weight 790.73
_chemical_name_systematic
; 
 ? 
;
_space_group_IT_number 14
_symmetry_cell_setting monoclinic
_symmetry_space_group_name_Hall '-P 2ybc'
_symmetry_space_group_name_H-M 'P 1 21/c 1'
_atom_sites_solution_hydrogens geom
_atom_sites_solution_primary direct
_atom_sites_solution_secondary difmap
_audit_creation_method SHELXL-97
_cell_angle_alpha 90.00
_cell_angle_beta 105.8500(10)
_cell_angle_gamma 90.00
_cell_formula_units_Z 4
_cell_length_a 18.4727(13)
_cell_length_b 14.7923(10)
_cell_length_c 13.2274(9)
_cell_measurement_temperature 173(2)
_cell_volume 3477.0(4)
_computing_structure_refinement 'SHELXL-97 (Sheldrick, 1997)'
_computing_structure_solution 'SHELXS-97 (Sheldrick, 1990)'
_diffrn_ambient_temperature 173(2)
_diffrn_measured_fraction_theta_full 0.998
_diffrn_measured_fraction_theta_max 0.998
_diffrn_radiation_monochromator graphite
_diffrn_radiation_source 'fine-focus sealed tube'
_diffrn_radiation_type MoK\a
_diffrn_radiation_wavelength 0.71073
_diffrn_reflns_av_R_equivalents 0.0388
_diffrn_reflns_av_sigmaI/netI 0.0341
_diffrn_reflns_limit_h_max 21
_diffrn_reflns_limit_h_min -24
_diffrn_reflns_limit_k_max 17
_diffrn_reflns_limit_k_min -19
_diffrn_reflns_limit_l_max 17
_diffrn_reflns_limit_l_min -17
_diffrn_reflns_number 35527
_diffrn_reflns_theta_full 28.34
_diffrn_reflns_theta_max 28.34
_diffrn_reflns_theta_min 1.15
_exptl_absorpt_coefficient_mu 0.241
_exptl_absorpt_correction_T_max 0.9671
_exptl_absorpt_correction_T_min 0.9445
_exptl_absorpt_correction_type multi-scan
_exptl_absorpt_process_details SADABS
_exptl_crystal_density_diffrn 1.511
_exptl_crystal_density_method 'not measured'
_exptl_crystal_F_000 1648
_exptl_crystal_size_max 0.24
_exptl_crystal_size_mid 0.21
_exptl_crystal_size_min 0.14
_refine_diff_density_max 1.779
_refine_diff_density_min -0.806
_refine_diff_density_rms 0.139
_refine_ls_extinction_method none
_refine_ls_goodness_of_fit_ref 1.086
_refine_ls_hydrogen_treatment constr
_refine_ls_matrix_type full
_refine_ls_number_parameters 482
_refine_ls_number_reflns 8662
_refine_ls_number_restraints 24
_refine_ls_restrained_S_all 1.084
_refine_ls_R_factor_all 0.1031
_refine_ls_R_factor_gt 0.0873
_refine_ls_shift/su_max 0.000
_refine_ls_shift/su_mean 0.000
_refine_ls_structure_factor_coef Fsqd
_refine_ls_weighting_details 'calc w=1/[\s^2^(Fo^2^)+(0.1626P)^2^+5.5734P] where P=(Fo^2^+2Fc^2^)/3'
_refine_ls_weighting_scheme calc
_refine_ls_wR_factor_gt 0.2547
_refine_ls_wR_factor_ref 0.2724
_reflns_number_gt 6968
_reflns_number_total 8662
_reflns_threshold_expression >2sigma(I)
_cod_data_source_file ja101354r_si_002.cif
_cod_data_source_block c:\frames\235\work\p21c
_cod_original_formula_sum 'C24 H34 N10 O16.50 S2'
_cod_database_code 4102425

loop_
_symmetry_equiv_pos_as_xyz
'x, y, z'
'-x, y+1/2, -z+1/2'
'-x, -y, -z'
'x, -y-1/2, z-1/2'

loop_
_atom_site_label
_atom_site_type_symbol
_atom_site_fract_x
_atom_site_fract_y
_atom_site_fract_z
_atom_site_U_iso_or_equiv
_atom_site_adp_type
_atom_site_occupancy
_atom_site_symmetry_multiplicity
_atom_site_calc_flag
_atom_site_refinement_flags
S1 S 0.09443(4) 0.36932(5) 0.17064(6) 0.0204(2) Uani 1 1 d .
O1 O -0.34192(16) -0.07783(19) -0.4672(2) 0.0386(6) Uani 1 1 d .
O1W O -0.2132(5) -0.1754(6) -0.4974(7) 0.154(3) Uani 1 1 d .
N1 N -0.16323(15) -0.08445(18) -0.1506(2) 0.0224(5) Uani 1 1 d .
H9 H -0.1822 -0.0263 -0.1662 0.027 Uiso 1 1 calc R
C1 C -0.2007(2) -0.1446(2) -0.2420(3) 0.0296(7) Uani 1 1 d .
H31A H -0.1802 -0.2066 -0.2270 0.035 Uiso 1 1 calc R
H31B H -0.1872 -0.1228 -0.3053 0.035 Uiso 1 1 calc R
S2 S 0.39848(5) 0.61460(7) 0.62922(8) 0.0361(3) Uani 1 1 d .
O2 O -0.18369(13) 0.08220(16) -0.24076(19) 0.0275(5) Uani 1 1 d U
O2W O 0.3098(4) 0.3627(5) 0.3520(9) 0.104(4) Uani 0.50 1 d P
N2 N -0.32356(17) -0.0620(2) -0.2910(3) 0.0330(7) Uani 1 1 d .
H20 H -0.3280 -0.0263 -0.2398 0.040 Uiso 1 1 calc R
C2 C -0.2862(2) -0.1490(3) -0.2664(3) 0.0354(8) Uani 1 1 d .
H29A H -0.3055 -0.1903 -0.3267 0.043 Uiso 1 1 calc R
H29B H -0.2996 -0.1753 -0.2051 0.043 Uiso 1 1 calc R
O3 O -0.08810(14) 0.12748(18) 0.0629(2) 0.0349(6) Uani 1 1 d U
O3W O 0.3579(9) 0.3796(8) 0.5056(16) 0.176(9) Uani 0.50 1 d P
N3 N -0.39193(18) 0.0435(2) -0.4029(3) 0.0375(7) Uani 1 1 d .
H27 H -0.3935 0.0710 -0.3446 0.045 Uiso 1 1 calc R
C3 C -0.35150(18) -0.0357(2) -0.3921(3) 0.0312(7) Uani 1 1 d .
O4 O 0.07116(16) 0.33139(19) 0.2590(2) 0.0385(6) Uani 1 1 d .
O4W O 0.02518(15) 0.30410(18) 0.8677(2) 0.0335(6) Uani 1 1 d .
N4 N -0.4669(2) 0.1038(3) -0.6826(3) 0.0501(9) Uani 1 1 d .
H43 H -0.4635 0.0860 -0.7446 0.060 Uiso 1 1 calc R
C4 C -0.4309(2) 0.0847(3) -0.4976(3) 0.0361(8) Uani 1 1 d .
O5 O 0.08170(18) 0.3032(2) 0.0858(2) 0.0437(7) Uani 1 1 d U
O5W O 0.5352(5) 0.4397(6) 0.6195(5) 0.152(3) Uani 1 1 d .
N5 N -0.05632(16) 0.07528(18) -0.1979(2) 0.0246(6) Uani 1 1 d .
H13 H -0.0136 0.1042 -0.1724 0.030 Uiso 1 1 calc R
C5 C -0.4276(2) 0.0568(3) -0.5962(3) 0.0447(10) Uani 1 1 d .
H41 H -0.3985 0.0055 -0.6036 0.054 Uiso 1 1 calc R
O6 O 0.17501(14) 0.39377(19) 0.2074(2) 0.0381(6) Uani 1 1 d U
O6W O 0.6021(4) 0.6161(9) 0.7586(12) 0.167(8) Uani 0.50 1 d P
N6 N -0.11534(15) 0.21369(18) -0.2145(2) 0.0237(5) Uani 1 1 d .
H7 H -0.0695 0.2360 -0.1937 0.028 Uiso 1 1 calc R
C6 C -0.5092(3) 0.1739(4) -0.6786(4) 0.0536(12) Uani 1 1 d .
H46 H -0.5351 0.2044 -0.7413 0.064 Uiso 1 1 calc R
O7 O 0.05084(13) 0.45279(16) 0.13306(19) 0.0279(5) Uani 1 1 d .
O7W O 0.6244(6) 0.7380(8) 0.9090(9) 0.197(4) Uiso 1 1 d .
N7 N -0.20863(18) 0.43015(19) -0.2530(2) 0.0287(6) Uani 1 1 d .
H10 H -0.1951 0.4873 -0.2449 0.034 Uiso 1 1 calc R
C7 C -0.5157(3) 0.2028(3) -0.5840(4) 0.0517(12) Uani 1 1 d .
H45 H -0.5473 0.2527 -0.5804 0.062 Uiso 1 1 calc R
O8 O 0.4302(3) 0.6338(3) 0.7408(3) 0.0879(17) Uani 1 1 d .
N8 N -0.19436(16) 0.0430(2) 0.0019(2) 0.0282(6) Uani 1 1 d .
H8 H -0.2424 0.0440 -0.0324 0.034 Uiso 1 1 calc R
C8 C -0.4761(2) 0.1589(3) -0.4919(4) 0.0453(10) Uani 1 1 d .
H40 H -0.4800 0.1796 -0.4256 0.054 Uiso 1 1 calc R
O9 O 0.35642(16) 0.6920(2) 0.5766(3) 0.0551(9) Uani 1 1 d .
N9 N -0.20208(15) 0.1964(2) -0.0073(2) 0.0253(6) Uani 1 1 d .
H4 H -0.2502 0.1859 -0.0359 0.030 Uiso 1 1 calc R
C9 C -0.07901(17) -0.0808(2) -0.1371(3) 0.0267(7) Uani 1 1 d .
H11A H -0.0540 -0.0577 -0.0658 0.032 Uiso 1 1 calc R
H11B H -0.0605 -0.1430 -0.1420 0.032 Uiso 1 1 calc R
O10 O 0.4599(2) 0.5961(3) 0.5818(4) 0.0695(11) Uani 1 1 d .
N10 N -0.09023(16) 0.4043(2) 0.0396(2) 0.0262(6) Uani 1 1 d .
H5 H -0.0428 0.4215 0.0596 0.031 Uiso 1 1 calc R
C10 C -0.05622(18) -0.0219(2) -0.2172(3) 0.0250(6) Uani 1 1 d .
H18A H -0.0051 -0.0399 -0.2194 0.030 Uiso 1 1 calc R
H18B H -0.0909 -0.0344 -0.2874 0.030 Uiso 1 1 calc R
O11 O 0.34837(18) 0.5344(2) 0.6173(3) 0.0492(8) Uani 1 1 d .
C11 C -0.12221(18) 0.1206(2) -0.2194(2) 0.0221(6) Uani 1 1 d .
C12 C -0.17442(18) 0.2752(2) -0.2397(2) 0.0216(6) Uani 1 1 d .
C13 C -0.15481(19) 0.3664(2) -0.2293(2) 0.0234(6) Uani 1 1 d .
H19 H -0.1034 0.3835 -0.2054 0.028 Uiso 1 1 calc R
C14 C -0.2820(2) 0.4104(3) -0.2885(3) 0.0335(8) Uani 1 1 d .
H33 H -0.3183 0.4573 -0.3059 0.040 Uiso 1 1 calc R
C15 C -0.3040(2) 0.3213(3) -0.2994(3) 0.0326(7) Uani 1 1 d .
H34 H -0.3560 0.3066 -0.3241 0.039 Uiso 1 1 calc R
C16 C -0.25094(19) 0.2528(2) -0.2746(3) 0.0282(7) Uani 1 1 d .
H38 H -0.2663 0.1913 -0.2811 0.034 Uiso 1 1 calc R
C17 C -0.1800(2) -0.1137(2) -0.0506(3) 0.0289(7) Uani 1 1 d .
H23A H -0.1525 -0.1704 -0.0257 0.035 Uiso 1 1 calc R
H23B H -0.2345 -0.1264 -0.0652 0.035 Uiso 1 1 calc R
C18 C -0.1579(2) -0.0429(3) 0.0357(3) 0.0315(7) Uani 1 1 d .
H37A H -0.1722 -0.0643 0.0985 0.038 Uiso 1 1 calc R
H37B H -0.1026 -0.0345 0.0556 0.038 Uiso 1 1 calc R
C19 C -0.15577(18) 0.1218(2) 0.0224(2) 0.0243(6) Uani 1 1 d .
C20 C -0.17957(18) 0.2861(2) 0.0038(2) 0.0230(6) Uani 1 1 d .
C21 C -0.10490(19) 0.3153(2) 0.0350(2) 0.0259(6) Uani 1 1 d .
H16 H -0.0650 0.2727 0.0528 0.031 Uiso 1 1 calc R
C22 C -0.14294(19) 0.4685(2) 0.0158(3) 0.0280(7) Uani 1 1 d .
H30 H -0.1293 0.5305 0.0192 0.034 Uiso 1 1 calc R
C23 C -0.2179(2) 0.4430(3) -0.0141(3) 0.0290(7) Uani 1 1 d .
H32 H -0.2563 0.4876 -0.0306 0.035 Uiso 1 1 calc R
C24 C -0.23649(18) 0.3526(2) -0.0197(2) 0.0261(6) Uani 1 1 d .
H28 H -0.2879 0.3349 -0.0395 0.031 Uiso 1 1 calc R

loop_
_atom_site_aniso_label
_atom_site_aniso_U_11
_atom_site_aniso_U_22
_atom_site_aniso_U_33
_atom_site_aniso_U_23
_atom_site_aniso_U_13
_atom_site_aniso_U_12
S1 0.0195(4) 0.0189(4) 0.0230(4) 0.0006(3) 0.0059(3) 0.0002(3)
O1 0.0382(15) 0.0371(15) 0.0438(15) 0.0006(12) 0.0168(12) -0.0026(12)
O1W 0.167(7) 0.127(6) 0.190(8) 0.012(6) 0.085(6) 0.023(6)
N1 0.0227(13) 0.0182(12) 0.0260(12) 0.0042(10) 0.0060(10) 0.0009(10)
C1 0.0315(17) 0.0220(15) 0.0323(16) -0.0031(12) 0.0038(13) 0.0031(13)
S2 0.0231(4) 0.0413(5) 0.0414(5) 0.0007(4) 0.0045(4) -0.0016(4)
O2 0.0238(11) 0.0213(11) 0.0369(12) 0.0048(9) 0.0076(9) -0.0006(9)
O2W 0.051(4) 0.045(4) 0.161(9) -0.044(5) -0.062(5) 0.019(3)
N2 0.0253(14) 0.0306(16) 0.0394(16) -0.0016(12) 0.0024(12) 0.0014(12)
C2 0.0299(18) 0.0272(17) 0.044(2) 0.0023(15) 0.0016(15) -0.0029(14)
O3 0.0220(12) 0.0373(14) 0.0420(14) 0.0072(11) 0.0032(10) 0.0047(10)
O3W 0.171(13) 0.086(8) 0.35(2) -0.114(11) 0.209(16) -0.083(8)
N3 0.0314(16) 0.0370(17) 0.0420(17) 0.0020(14) 0.0063(13) 0.0046(13)
C3 0.0186(14) 0.0312(17) 0.0441(19) -0.0003(14) 0.0089(13) -0.0069(13)
O4 0.0445(16) 0.0345(14) 0.0453(15) 0.0136(12) 0.0272(13) 0.0076(12)
O4W 0.0304(13) 0.0348(14) 0.0337(13) -0.0041(10) 0.0060(10) 0.0030(10)
N4 0.0348(18) 0.065(3) 0.046(2) 0.0048(18) 0.0032(15) -0.0098(18)
C4 0.0205(16) 0.038(2) 0.048(2) 0.0040(16) 0.0067(14) -0.0076(14)
O5 0.0582(19) 0.0344(15) 0.0317(13) -0.0112(11) 0.0006(12) 0.0128(13)
O5W 0.189(7) 0.190(7) 0.097(4) 0.073(4) 0.075(4) 0.133(6)
N5 0.0226(13) 0.0223(13) 0.0299(13) 0.0018(10) 0.0089(10) -0.0002(10)
C5 0.0271(18) 0.054(3) 0.048(2) 0.0040(19) 0.0018(16) -0.0044(17)
O6 0.0207(12) 0.0358(14) 0.0555(17) 0.0056(12) 0.0062(11) 0.0002(10)
O6W 0.021(3) 0.163(11) 0.266(16) 0.182(12) -0.047(6) -0.029(5)
N6 0.0247(13) 0.0205(13) 0.0263(12) 0.0001(10) 0.0077(10) -0.0012(10)
C6 0.036(2) 0.057(3) 0.062(3) 0.016(2) 0.003(2) -0.006(2)
O7 0.0232(11) 0.0212(11) 0.0385(13) 0.0044(9) 0.0068(10) 0.0019(9)
N7 0.0388(16) 0.0205(13) 0.0289(13) 0.0015(10) 0.0128(12) -0.0009(11)
C7 0.034(2) 0.037(2) 0.081(3) 0.016(2) 0.011(2) -0.0002(17)
O8 0.108(4) 0.096(3) 0.043(2) 0.0076(19) -0.007(2) -0.066(3)
N8 0.0246(13) 0.0293(15) 0.0285(13) 0.0009(11) 0.0034(11) 0.0036(11)
C8 0.038(2) 0.038(2) 0.059(3) 0.0076(19) 0.0105(19) -0.0047(17)
O9 0.0247(14) 0.0515(19) 0.085(2) 0.0125(17) 0.0086(15) 0.0012(13)
N9 0.0189(12) 0.0297(14) 0.0260(13) 0.0004(11) 0.0042(10) 0.0023(10)
C9 0.0178(14) 0.0262(16) 0.0348(16) 0.0079(13) 0.0048(12) 0.0030(12)
O10 0.0424(19) 0.058(2) 0.119(4) -0.011(2) 0.039(2) 0.0054(16)
N10 0.0230(13) 0.0329(15) 0.0228(12) 0.0013(11) 0.0063(10) -0.0007(11)
C10 0.0249(15) 0.0226(15) 0.0299(15) 0.0041(12) 0.0114(12) 0.0043(12)
O11 0.0398(16) 0.0497(18) 0.0511(17) 0.0032(14) 0.0005(13) -0.0120(14)
C11 0.0262(15) 0.0225(15) 0.0192(13) 0.0033(11) 0.0086(11) 0.0008(11)
C12 0.0280(15) 0.0206(14) 0.0177(13) 0.0005(10) 0.0087(11) 0.0005(12)
C13 0.0288(16) 0.0232(15) 0.0207(13) 0.0013(11) 0.0112(12) -0.0019(12)
C14 0.0368(19) 0.0281(17) 0.0350(17) 0.0049(14) 0.0087(15) 0.0083(14)
C15 0.0230(16) 0.0328(18) 0.0381(18) -0.0028(14) 0.0018(13) 0.0014(13)
C16 0.0277(16) 0.0229(15) 0.0324(16) -0.0018(12) 0.0055(13) -0.0009(12)
C17 0.0304(17) 0.0261(16) 0.0323(16) 0.0096(13) 0.0121(13) 0.0001(13)
C18 0.0353(18) 0.0350(19) 0.0241(15) 0.0089(13) 0.0078(13) 0.0074(15)
C19 0.0240(15) 0.0297(16) 0.0204(13) 0.0032(11) 0.0082(11) 0.0036(12)
C20 0.0239(15) 0.0292(16) 0.0175(13) -0.0002(11) 0.0084(11) 0.0005(12)
C21 0.0233(15) 0.0333(17) 0.0211(14) 0.0026(12) 0.0059(11) 0.0043(13)
C22 0.0306(17) 0.0302(17) 0.0242(14) -0.0024(12) 0.0094(12) -0.0001(13)
C23 0.0286(17) 0.0335(18) 0.0260(15) 0.0003(13) 0.0092(12) 0.0068(13)
C24 0.0211(14) 0.0343(17) 0.0244(14) -0.0005(12) 0.0085(11) 0.0027(13)

loop_
_atom_type_symbol
_atom_type_description
_atom_type_scat_dispersion_real
_atom_type_scat_dispersion_imag
_atom_type_scat_source
C C 0.0033 0.0016 'International Tables Vol C Tables 4.2.6.8 and 6.1.1.4'
H H 0.0000 0.0000 'International Tables Vol C Tables 4.2.6.8 and 6.1.1.4'
N N 0.0061 0.0033 'International Tables Vol C Tables 4.2.6.8 and 6.1.1.4'
O O 0.0106 0.0060 'International Tables Vol C Tables 4.2.6.8 and 6.1.1.4'
S S 0.1246 0.1234 'International Tables Vol C Tables 4.2.6.8 and 6.1.1.4'

loop_
_geom_angle_atom_site_label_1
_geom_angle_atom_site_label_2
_geom_angle_atom_site_label_3
_geom_angle
O5 S1 O4 109.69(19)
O5 S1 O6 110.70(18)
O4 S1 O6 108.64(17)
O5 S1 O7 109.97(15)
O4 S1 O7 109.62(15)
O6 S1 O7 108.18(15)
C17 N1 C1 112.1(3)
C17 N1 C9 111.0(2)
C1 N1 C9 110.3(3)
N1 C1 C2 114.6(3)
O9 S2 O8 110.3(3)
O9 S2 O10 108.6(2)
O8 S2 O10 109.0(3)
O9 S2 O11 110.05(19)
O8 S2 O11 109.2(2)
O10 S2 O11 109.8(2)
C3 N2 C2 120.4(3)
N2 C2 C1 114.2(3)
C3 N3 C4 126.5(4)
O1 C3 N2 123.6(4)
O1 C3 N3 122.9(4)
N2 C3 N3 113.4(3)
C6 N4 C5 123.8(5)
C5 C4 C8 117.8(4)
C5 C4 N3 124.6(4)
C8 C4 N3 117.6(4)
C11 N5 C10 119.7(3)
N4 C5 C4 119.1(4)
C11 N6 C12 125.8(3)
N4 C6 C7 119.4(4)
C14 N7 C13 122.8(3)
C6 C7 C8 120.0(5)
C19 N8 C18 121.2(3)
C4 C8 C7 119.8(5)
C19 N9 C20 126.0(3)
C10 C9 N1 114.2(3)
C22 N10 C21 124.2(3)
N5 C10 C9 115.4(3)
O2 C11 N5 122.8(3)
O2 C11 N6 122.5(3)
N5 C11 N6 114.7(3)
N6 C12 C13 116.4(3)
N6 C12 C16 125.4(3)
C13 C12 C16 118.2(3)
N7 C13 C12 120.0(3)
N7 C14 C15 119.3(3)
C14 C15 C16 120.3(3)
C15 C16 C12 119.3(3)
N1 C17 C18 112.7(3)
N8 C18 C17 111.4(3)
O3 C19 N8 124.5(3)
O3 C19 N9 123.3(3)
N8 C19 N9 112.2(3)
N9 C20 C21 124.8(3)
N9 C20 C24 117.4(3)
C21 C20 C24 117.8(3)
N10 C21 C20 119.2(3)
N10 C22 C23 118.8(3)
C24 C23 C22 119.7(3)
C23 C24 C20 120.3(3)

loop_
_geom_bond_atom_site_label_1
_geom_bond_atom_site_label_2
_geom_bond_distance
S1 O5 1.459(3)
S1 O4 1.463(3)
S1 O6 1.479(3)
S1 O7 1.484(2)
O1 C3 1.225(5)
N1 C17 1.501(4)
N1 C1 1.508(4)
N1 C9 1.518(4)
C1 C2 1.525(5)
S2 O9 1.450(3)
S2 O8 1.460(4)
S2 O10 1.465(4)
S2 O11 1.487(3)
O2 C11 1.232(4)
N2 C3 1.353(5)
N2 C2 1.454(5)
O3 C19 1.221(4)
N3 C3 1.375(5)
N3 C4 1.402(5)
N4 C6 1.308(7)
N4 C5 1.365(6)
C4 C5 1.384(6)
C4 C8 1.393(6)
N5 C11 1.350(4)
N5 C10 1.460(4)
N6 C11 1.383(4)
N6 C12 1.390(4)
C6 C7 1.358(8)
N7 C14 1.339(5)
N7 C13 1.344(4)
C7 C8 1.398(7)
N8 C19 1.355(5)
N8 C18 1.450(4)
N9 C19 1.386(4)
N9 C20 1.386(4)
C9 C10 1.517(4)
N10 C22 1.334(4)
N10 C21 1.343(5)
C12 C13 1.394(4)
C12 C16 1.401(5)
C14 C15 1.375(5)
C15 C16 1.386(5)
C17 C18 1.521(5)
C20 C21 1.396(5)
C20 C24 1.410(5)
C22 C23 1.385(5)
C23 C24 1.378(5)
